data_7106251
loop_
_publ_author_name
'Ji-Rong  Huang'
'Hai-Lei Cui'
'Jie Lei'
'Xun-Hao  Sun'
'Ying-Chun Chen'

_publ_section_title
;
 Organocatalytic chemoselective asymmetric N-allylic alkylation of
 enamides
;
_journal_name_full Chem.Commun.
_journal_page_first 4784
_journal_paper_doi 10.1039/c0cc05616b
_journal_volume 47
_journal_year 2011
_chemical_absolute_configuration ad
_chemical_formula_sum 'C22 H21 Br Cl N O2'
_chemical_formula_weight 446.76
_chemical_name_systematic
;
?
;
_space_group_IT_number 4
_symmetry_cell_setting monoclinic
_symmetry_space_group_name_Hall 'P 2yb'
_symmetry_space_group_name_H-M 'P 1 21 1'
_atom_sites_solution_hydrogens geom
_atom_sites_solution_primary direct
_atom_sites_solution_secondary difmap
_audit_creation_method SHELXL-97
_cell_angle_alpha 90.00
_cell_angle_beta 99.348(3)
_cell_angle_gamma 90.00
_cell_formula_units_Z 2
_cell_length_a 7.0532(14)
_cell_length_b 15.697(3)
_cell_length_c 8.9730(19)
_cell_measurement_temperature 103(2)
_cell_volume 980.2(3)
_computing_cell_refinement 'Rapid Auto Version 3.0 (Rigaku 2004)'
_computing_data_collection 'Rapid Auto Version 3.0 (Rigaku 2004)'
_computing_data_reduction 'Rapid Auto Version 3.0 (Rigaku 2004)'
_computing_structure_refinement 'SHELXL-97 (Sheldrick, 1997)'
_computing_structure_solution 'SHELXS-97 (Sheldrick, 1990)'
_diffrn_ambient_temperature 103(2)
_diffrn_measured_fraction_theta_full 0.997
_diffrn_measured_fraction_theta_max 0.997
_diffrn_measurement_device_type 'Rigaku SPIDER'
_diffrn_measurement_method '\w scans'
_diffrn_radiation_monochromator graphite
_diffrn_radiation_source 'Rotating Anode'
_diffrn_radiation_type MoK\a
_diffrn_radiation_wavelength 0.71073
_diffrn_reflns_av_R_equivalents 0.0321
_diffrn_reflns_av_sigmaI/netI 0.0927
_diffrn_reflns_limit_h_max 9
_diffrn_reflns_limit_h_min -9
_diffrn_reflns_limit_k_max 20
_diffrn_reflns_limit_k_min -20
_diffrn_reflns_limit_l_max 11
_diffrn_reflns_limit_l_min -9
_diffrn_reflns_number 9373
_diffrn_reflns_theta_full 27.49
_diffrn_reflns_theta_max 27.49
_diffrn_reflns_theta_min 3.20
_diffrn_standards_decay_% 0
_diffrn_standards_interval_count 0
_diffrn_standards_interval_time 0
_diffrn_standards_number 0
_exptl_absorpt_coefficient_mu 2.250
_exptl_absorpt_correction_T_max 0.5517
_exptl_absorpt_correction_T_min 0.4425
_exptl_absorpt_correction_type multi-scan
_exptl_crystal_density_diffrn 1.514
_exptl_crystal_density_method 'not measured'
_exptl_crystal_F_000 456
_exptl_crystal_size_max 0.43
_exptl_crystal_size_mid 0.40
_exptl_crystal_size_min 0.30
_refine_diff_density_max 0.912
_refine_diff_density_min -0.374
_refine_diff_density_rms 0.060
_refine_ls_abs_structure_details 'Flack H D (1983), Acta Cryst. A39, 876-881'
_refine_ls_abs_structure_Flack 0.029(5)
_refine_ls_extinction_method none
_refine_ls_goodness_of_fit_ref 0.795
_refine_ls_hydrogen_treatment constr
_refine_ls_matrix_type full
_refine_ls_number_parameters 247
_refine_ls_number_reflns 4423
_refine_ls_number_restraints 1
_refine_ls_restrained_S_all 0.795
_refine_ls_R_factor_all 0.0353
_refine_ls_R_factor_gt 0.0284
_refine_ls_shift/su_max 0.001
_refine_ls_shift/su_mean 0.000
_refine_ls_structure_factor_coef Fsqd
_refine_ls_weighting_details 'calc w=1/[\s^2^(Fo^2^)+(0.0000P)^2^+-0.1000P] where P=(Fo^2^+2Fc^2^)/3'
_refine_ls_weighting_scheme calc
_refine_ls_wR_factor_gt 0.0336
_refine_ls_wR_factor_ref 0.0344
_reflns_number_gt 3527
_reflns_number_total 4423
_reflns_threshold_expression >2sigma(I)
_cod_data_source_file c0cc05616b.txt
_cod_data_source_block 3t
_cod_depositor_comments
;
The following automatic conversions were performed:

'_symmetry_cell_setting' value 'Monoclinic' changed to 'monoclinic'
according to the built-in table from CIF Core dictionary named
'cif_core.dic' version 2.4.1 from 2010-06-29.

Automatic conversion script
Id: cif_fix_values 1646 2011-03-28 12:23:43Z adriana 

The following automatic conversions were performed:

'_exptl_absorpt_correction_type' value 'Multi-scans' was replaced
with the value 'multi-scan' as specified in the replacement file
'src/cod-tools/trunk/data/replacement-values/replacement_values.lst'.

Automatic conversion script
Id: cif_fix_values 5376 2017-05-30 11:51:03Z andrius 
;
_cod_original_cell_volume 980.3(3)
_cod_original_sg_symbol_H-M P2(1)
_cod_database_code 7106251

loop_
_symmetry_equiv_pos_as_xyz
'x, y, z'
'-x, y+1/2, -z'

loop_
_atom_site_label
_atom_site_type_symbol
_atom_site_fract_x
_atom_site_fract_y
_atom_site_fract_z
_atom_site_U_iso_or_equiv
_atom_site_adp_type
_atom_site_occupancy
_atom_site_symmetry_multiplicity
_atom_site_calc_flag
_atom_site_refinement_flags
_atom_site_disorder_assembly
_atom_site_disorder_group
Br1 Br 0.81443(4) 0.66693(3) 0.99088(3) 0.02695(8) Uani 1 1 d . . .
Cl1 Cl 0.06771(10) 0.44846(4) 1.04366(8) 0.02610(19) Uani 1 1 d . . .
N1 N 0.5327(3) 0.63877(13) 0.5280(2) 0.0130(5) Uani 1 1 d . . .
O1 O 0.4069(2) 0.74145(11) 0.3657(2) 0.0183(5) Uani 1 1 d . . .
O2 O 0.9378(2) 0.67990(12) 0.47549(18) 0.0191(5) Uani 1 1 d . . .
C1 C 0.5723(4) 0.71639(15) 0.9113(3) 0.0144(6) Uani 1 1 d . . .
C2 C 0.4569(4) 0.74009(17) 1.0163(3) 0.0194(7) Uani 1 1 d . . .
H2 H 0.5004 0.7322 1.1213 0.023 Uiso 1 1 calc R . .
C3 C 0.2798(4) 0.77488(17) 0.9663(3) 0.0206(7) Uani 1 1 d . . .
H3 H 0.1993 0.7910 1.0367 0.025 Uiso 1 1 calc R . .
C4 C 0.2183(4) 0.78658(17) 0.8132(3) 0.0181(7) Uani 1 1 d . . .
H4 H 0.0952 0.8105 0.7788 0.022 Uiso 1 1 calc R . .
C5 C 0.3344(4) 0.76382(17) 0.7108(3) 0.0164(7) Uani 1 1 d . . .
H5 H 0.2913 0.7736 0.6063 0.020 Uiso 1 1 calc R . .
C6 C 0.5138(4) 0.72674(15) 0.7566(3) 0.0120(6) Uani 1 1 d . . .
C7 C 0.6373(4) 0.70008(15) 0.6394(3) 0.0152(7) Uani 1 1 d . . .
H7 H 0.7477 0.6675 0.6964 0.018 Uiso 1 1 calc R . .
C8 C 0.7248(4) 0.77430(18) 0.5695(3) 0.0139(6) Uani 1 1 d . . .
C9 C 0.8646(4) 0.75041(18) 0.4656(3) 0.0163(7) Uani 1 1 d . . .
C10 C 0.9135(4) 0.81428(16) 0.3548(3) 0.0236(8) Uani 1 1 d . . .
H10A H 0.9969 0.7878 0.2905 0.028 Uiso 1 1 calc R . .
H10B H 0.9805 0.8626 0.4091 0.028 Uiso 1 1 calc R . .
H10C H 0.7953 0.8344 0.2919 0.028 Uiso 1 1 calc R . .
C11 C 0.7092(4) 0.85443(16) 0.6097(3) 0.0205(7) Uani 1 1 d . . .
H11A H 0.6386 0.8684 0.6879 0.025 Uiso 1 1 calc R . .
H11B H 0.7685 0.8982 0.5604 0.025 Uiso 1 1 calc R . .
C12 C 0.4204(3) 0.6663(2) 0.3999(2) 0.0153(5) Uani 1 1 d . . .
C13 C 0.3128(4) 0.59853(16) 0.2990(3) 0.0201(7) Uani 1 1 d . . .
H13A H 0.1905 0.6219 0.2480 0.024 Uiso 1 1 calc R . .
H13B H 0.2880 0.5494 0.3605 0.024 Uiso 1 1 calc R . .
H13C H 0.3904 0.5805 0.2234 0.024 Uiso 1 1 calc R . .
C14 C 0.5468(4) 0.55047(17) 0.5770(3) 0.0165(7) Uani 1 1 d . . .
C15 C 0.4337(4) 0.52869(16) 0.6992(3) 0.0142(6) Uani 1 1 d . . .
C16 C 0.5095(4) 0.47775(17) 0.8221(3) 0.0196(7) Uani 1 1 d . . .
H16 H 0.6388 0.4588 0.8319 0.024 Uiso 1 1 calc R . .
C17 C 0.3991(4) 0.45440(17) 0.9299(3) 0.0191(7) Uani 1 1 d . . .
H17 H 0.4526 0.4203 1.0138 0.023 Uiso 1 1 calc R . .
C18 C 0.2110(4) 0.48120(18) 0.9140(3) 0.0176(6) Uani 1 1 d . . .
C19 C 0.1332(4) 0.53217(17) 0.7935(3) 0.0167(7) Uani 1 1 d . . .
H19 H 0.0037 0.5509 0.7839 0.020 Uiso 1 1 calc R . .
C20 C 0.2442(4) 0.55555(16) 0.6878(3) 0.0161(7) Uani 1 1 d . . .
H20 H 0.1905 0.5907 0.6055 0.019 Uiso 1 1 calc R . .
C21 C 0.6490(4) 0.49239(19) 0.5179(3) 0.0213(7) Uani 1 1 d . . .
H21 H 0.6536 0.4373 0.5622 0.026 Uiso 1 1 calc R . .
C22 C 0.7576(4) 0.50357(18) 0.3901(3) 0.0277(8) Uani 1 1 d . . .
H22A H 0.7625 0.5642 0.3650 0.033 Uiso 1 1 calc R . .
H22B H 0.6930 0.4721 0.3019 0.033 Uiso 1 1 calc R . .
H22C H 0.8885 0.4817 0.4192 0.033 Uiso 1 1 calc R . .

loop_
_atom_site_aniso_label
_atom_site_aniso_U_11
_atom_site_aniso_U_22
_atom_site_aniso_U_33
_atom_site_aniso_U_23
_atom_site_aniso_U_13
_atom_site_aniso_U_12
Br1 0.02352(15) 0.03833(19) 0.01766(15) -0.00022(19) -0.00067(11) 0.00804(18)
Cl1 0.0285(4) 0.0282(5) 0.0235(4) 0.0046(4) 0.0098(3) -0.0069(4)
N1 0.0169(13) 0.0118(14) 0.0113(13) -0.0015(10) 0.0054(10) -0.0014(10)
O1 0.0225(12) 0.0198(12) 0.0127(11) 0.0002(10) 0.0038(9) 0.0001(9)
O2 0.0176(10) 0.0170(13) 0.0240(11) 0.0015(11) 0.0068(8) 0.0057(10)
C1 0.0172(15) 0.0111(15) 0.0152(16) 0.0009(12) 0.0041(12) -0.0010(12)
C2 0.0259(18) 0.0248(18) 0.0074(16) -0.0019(13) 0.0023(13) -0.0063(14)
C3 0.0235(18) 0.0194(18) 0.0226(18) -0.0038(14) 0.0147(14) 0.0007(13)
C4 0.0156(17) 0.0180(18) 0.0203(18) -0.0038(14) 0.0021(14) 0.0017(14)
C5 0.0223(18) 0.0173(18) 0.0096(16) -0.0013(13) 0.0022(13) -0.0009(14)
C6 0.0159(15) 0.0073(15) 0.0132(16) -0.0042(12) 0.0039(12) -0.0046(12)
C7 0.0152(15) 0.0187(17) 0.0116(16) 0.0002(12) 0.0016(12) 0.0027(12)
C8 0.0117(15) 0.0172(17) 0.0119(16) 0.0003(14) -0.0007(12) -0.0017(12)
C9 0.0110(15) 0.0229(18) 0.0141(17) -0.0066(14) -0.0011(12) -0.0057(13)
C10 0.032(2) 0.0193(18) 0.0222(19) 0.0005(15) 0.0116(15) 0.0019(14)
C11 0.0183(17) 0.0203(19) 0.025(2) -0.0003(15) 0.0087(14) -0.0012(13)
C12 0.0142(13) 0.0220(16) 0.0120(13) 0.0004(19) 0.0091(10) -0.0009(17)
C13 0.0229(18) 0.0218(18) 0.0162(18) -0.0011(14) 0.0050(14) -0.0055(14)
C14 0.0127(15) 0.0177(18) 0.0185(18) -0.0017(14) 0.0003(13) 0.0020(13)
C15 0.0176(16) 0.0118(17) 0.0140(17) 0.0014(13) 0.0047(13) -0.0020(13)
C16 0.0195(17) 0.0151(17) 0.0236(19) -0.0013(14) 0.0018(14) 0.0012(13)
C17 0.0316(18) 0.0105(17) 0.0133(16) 0.0041(13) -0.0027(13) 0.0015(14)
C18 0.0205(16) 0.0193(17) 0.0142(16) -0.0031(13) 0.0063(12) -0.0079(13)
C19 0.0130(16) 0.0146(17) 0.0231(19) -0.0024(14) 0.0050(13) -0.0012(13)
C20 0.0213(18) 0.0144(17) 0.0126(17) 0.0007(13) 0.0023(14) 0.0013(13)
C21 0.0211(18) 0.0154(18) 0.029(2) -0.0014(15) 0.0082(15) 0.0024(13)
C22 0.0259(18) 0.032(2) 0.026(2) -0.0077(16) 0.0087(15) 0.0063(15)

loop_
_atom_type_symbol
_atom_type_description
_atom_type_scat_dispersion_real
_atom_type_scat_dispersion_imag
_atom_type_scat_source
C C 0.0033 0.0016 'International Tables Vol C Tables 4.2.6.8 and 6.1.1.4'
H H 0.0000 0.0000 'International Tables Vol C Tables 4.2.6.8 and 6.1.1.4'
N N 0.0061 0.0033 'International Tables Vol C Tables 4.2.6.8 and 6.1.1.4'
O O 0.0106 0.0060 'International Tables Vol C Tables 4.2.6.8 and 6.1.1.4'
Cl Cl 0.1484 0.1585 'International Tables Vol C Tables 4.2.6.8 and 6.1.1.4'
Br Br -0.2901 2.4595 'International Tables Vol C Tables 4.2.6.8 and 6.1.1.4'

loop_
_geom_angle_atom_site_label_1
_geom_angle_atom_site_label_2
_geom_angle_atom_site_label_3
_geom_angle
_geom_angle_site_symmetry_1
_geom_angle_site_symmetry_3
_geom_angle_publ_flag
C12 N1 C14 124.2(2) . . ?
C12 N1 C7 121.3(2) . . ?
C14 N1 C7 114.2(2) . . ?
C2 C1 C6 122.2(2) . . ?
C2 C1 Br1 116.24(19) . . ?
C6 C1 Br1 121.6(2) . . ?
C3 C2 C1 119.1(2) . . ?
C3 C2 H2 120.4 . . ?
C1 C2 H2 120.4 . . ?
C2 C3 C4 120.0(3) . . ?
C2 C3 H3 120.0 . . ?
C4 C3 H3 120.0 . . ?
C5 C4 C3 120.3(3) . . ?
C5 C4 H4 119.8 . . ?
C3 C4 H4 119.8 . . ?
C4 C5 C6 121.5(3) . . ?
C4 C5 H5 119.2 . . ?
C6 C5 H5 119.2 . . ?
C1 C6 C5 116.8(3) . . ?
C1 C6 C7 123.0(2) . . ?
C5 C6 C7 120.2(2) . . ?
N1 C7 C8 114.3(2) . . ?
N1 C7 C6 111.2(2) . . ?
C8 C7 C6 113.2(2) . . ?
N1 C7 H7 105.8 . . ?
C8 C7 H7 105.8 . . ?
C6 C7 H7 105.8 . . ?
C11 C8 C7 124.6(3) . . ?
C11 C8 C9 119.8(2) . . ?
C7 C8 C9 114.8(2) . . ?
O2 C9 C10 121.2(3) . . ?
O2 C9 C8 119.5(3) . . ?
C10 C9 C8 119.3(3) . . ?
C9 C10 H10A 109.5 . . ?
C9 C10 H10B 109.5 . . ?
H10A C10 H10B 109.5 . . ?
C9 C10 H10C 109.5 . . ?
H10A C10 H10C 109.5 . . ?
H10B C10 H10C 109.5 . . ?
C8 C11 H11A 120.0 . . ?
C8 C11 H11B 120.0 . . ?
H11A C11 H11B 120.0 . . ?
O1 C12 N1 122.2(3) . . ?
O1 C12 C13 121.2(2) . . ?
N1 C12 C13 116.7(3) . . ?
C12 C13 H13A 109.5 . . ?
C12 C13 H13B 109.5 . . ?
H13A C13 H13B 109.5 . . ?
C12 C13 H13C 109.5 . . ?
H13A C13 H13C 109.5 . . ?
H13B C13 H13C 109.5 . . ?
C21 C14 N1 123.4(3) . . ?
C21 C14 C15 121.7(3) . . ?
N1 C14 C15 114.9(2) . . ?
C20 C15 C16 118.2(3) . . ?
C20 C15 C14 119.8(3) . . ?
C16 C15 C14 121.9(3) . . ?
C17 C16 C15 121.1(3) . . ?
C17 C16 H16 119.5 . . ?
C15 C16 H16 119.5 . . ?
C18 C17 C16 119.2(3) . . ?
C18 C17 H17 120.4 . . ?
C16 C17 H17 120.4 . . ?
C17 C18 C19 120.7(3) . . ?
C17 C18 Cl1 119.7(2) . . ?
C19 C18 Cl1 119.6(2) . . ?
C20 C19 C18 119.7(3) . . ?
C20 C19 H19 120.1 . . ?
C18 C19 H19 120.1 . . ?
C19 C20 C15 121.1(3) . . ?
C19 C20 H20 119.4 . . ?
C15 C20 H20 119.4 . . ?
C14 C21 C22 127.5(3) . . ?
C14 C21 H21 116.3 . . ?
C22 C21 H21 116.3 . . ?
C21 C22 H22A 109.5 . . ?
C21 C22 H22B 109.5 . . ?
H22A C22 H22B 109.5 . . ?
C21 C22 H22C 109.5 . . ?
H22A C22 H22C 109.5 . . ?
H22B C22 H22C 109.5 . . ?

loop_
_geom_bond_atom_site_label_1
_geom_bond_atom_site_label_2
_geom_bond_distance
_geom_bond_site_symmetry_2
_geom_bond_publ_flag
Br1 C1 1.906(3) . ?
Cl1 C18 1.738(3) . ?
N1 C12 1.357(3) . ?
N1 C14 1.453(3) . ?
N1 C7 1.493(3) . ?
O1 C12 1.219(4) . ?
O2 C9 1.218(3) . ?
C1 C2 1.392(3) . ?
C1 C6 1.392(3) . ?
C2 C3 1.370(3) . ?
C2 H2 0.9500 . ?
C3 C4 1.384(3) . ?
C3 H3 0.9500 . ?
C4 C5 1.374(3) . ?
C4 H4 0.9500 . ?
C5 C6 1.392(3) . ?
C5 H5 0.9500 . ?
C6 C7 1.529(3) . ?
C7 C8 1.502(3) . ?
C7 H7 1.0000 . ?
C8 C11 1.318(3) . ?
C8 C9 1.510(4) . ?
C9 C10 1.491(3) . ?
C10 H10A 0.9800 . ?
C10 H10B 0.9800 . ?
C10 H10C 0.9800 . ?
C11 H11A 0.9500 . ?
C11 H11B 0.9500 . ?
C12 C13 1.518(3) . ?
C13 H13A 0.9800 . ?
C13 H13B 0.9800 . ?
C13 H13C 0.9800 . ?
C14 C21 1.325(3) . ?
C14 C15 1.497(4) . ?
C15 C20 1.389(3) . ?
C15 C16 1.396(3) . ?
C16 C17 1.386(3) . ?
C16 H16 0.9500 . ?
C17 C18 1.377(3) . ?
C17 H17 0.9500 . ?
C18 C19 1.385(3) . ?
C19 C20 1.374(3) . ?
C19 H19 0.9500 . ?
C20 H20 0.9500 . ?
C21 C22 1.489(3) . ?
C21 H21 0.9500 . ?
C22 H22A 0.9800 . ?
C22 H22B 0.9800 . ?
C22 H22C 0.9800 . ?

loop_
_geom_torsion_atom_site_label_1
_geom_torsion_atom_site_label_2
_geom_torsion_atom_site_label_3
_geom_torsion_atom_site_label_4
_geom_torsion
_geom_torsion_site_symmetry_1
_geom_torsion_site_symmetry_2
_geom_torsion_site_symmetry_3
_geom_torsion_site_symmetry_4
_geom_torsion_publ_flag
C6 C1 C2 C3 -0.1(4) . . . . ?
Br1 C1 C2 C3 -179.1(2) . . . . ?
C1 C2 C3 C4 -0.4(4) . . . . ?
C2 C3 C4 C5 -0.3(4) . . . . ?
C3 C4 C5 C6 1.6(4) . . . . ?
C2 C1 C6 C5 1.3(4) . . . . ?
Br1 C1 C6 C5 -179.80(18) . . . . ?
C2 C1 C6 C7 -179.2(2) . . . . ?
Br1 C1 C6 C7 -0.3(3) . . . . ?
C4 C5 C6 C1 -2.0(4) . . . . ?
C4 C5 C6 C7 178.5(3) . . . . ?
C12 N1 C7 C8 -40.6(3) . . . . ?
C14 N1 C7 C8 145.5(2) . . . . ?
C12 N1 C7 C6 89.2(3) . . . . ?
C14 N1 C7 C6 -84.8(3) . . . . ?
C1 C6 C7 N1 123.3(2) . . . . ?
C5 C6 C7 N1 -57.2(3) . . . . ?
C1 C6 C7 C8 -106.3(3) . . . . ?
C5 C6 C7 C8 73.2(3) . . . . ?
N1 C7 C8 C11 132.8(3) . . . . ?
C6 C7 C8 C11 4.1(4) . . . . ?
N1 C7 C8 C9 -57.5(3) . . . . ?
C6 C7 C8 C9 173.8(2) . . . . ?
C11 C8 C9 O2 150.2(3) . . . . ?
C7 C8 C9 O2 -20.0(4) . . . . ?
C11 C8 C9 C10 -28.6(4) . . . . ?
C7 C8 C9 C10 161.2(2) . . . . ?
C14 N1 C12 O1 177.1(2) . . . . ?
C7 N1 C12 O1 3.7(4) . . . . ?
C14 N1 C12 C13 -3.5(4) . . . . ?
C7 N1 C12 C13 -176.9(2) . . . . ?
C12 N1 C14 C21 77.6(4) . . . . ?
C7 N1 C14 C21 -108.7(3) . . . . ?
C12 N1 C14 C15 -101.5(3) . . . . ?
C7 N1 C14 C15 72.3(3) . . . . ?
C21 C14 C15 C20 -132.4(3) . . . . ?
N1 C14 C15 C20 46.7(3) . . . . ?
C21 C14 C15 C16 44.1(4) . . . . ?
N1 C14 C15 C16 -136.8(2) . . . . ?
C20 C15 C16 C17 0.0(4) . . . . ?
C14 C15 C16 C17 -176.5(2) . . . . ?
C15 C16 C17 C18 0.8(4) . . . . ?
C16 C17 C18 C19 -1.2(4) . . . . ?
C16 C17 C18 Cl1 177.1(2) . . . . ?
C17 C18 C19 C20 0.7(4) . . . . ?
Cl1 C18 C19 C20 -177.6(2) . . . . ?
C18 C19 C20 C15 0.2(4) . . . . ?
C16 C15 C20 C19 -0.6(4) . . . . ?
C14 C15 C20 C19 176.0(3) . . . . ?
N1 C14 C21 C22 -3.2(4) . . . . ?
C15 C14 C21 C22 175.8(2) . . . . ?

loop_
_cod_related_entry_id
_cod_related_entry_database
_cod_related_entry_code
1 ChemSpider 30653272
